data_7038309
loop_
_publ_author_name
'Katam, Srinivas'
'Arruri, Sathyanarayana'
'Chatla, Naga Babu'
'Ganesan, Prabusankar'

_publ_section_title
;
 Bismuth(III)dichalcogenones as Highly Active Catalysts in Multiple C-C
 Bond Formation Reactions
;
_journal_name_full 'Dalton Trans.'
_journal_paper_doi 10.1039/C5DT04738B
_journal_year 2016
_chemical_formula_moiety 'C9 H12 Bi Cl4 N4 S2, C18 H25 Bi Cl2 N8 S4'
_chemical_formula_sum 'C27 H37 Bi2 Cl6 N12 S6'
_chemical_formula_weight 1352.24
_space_group_crystal_system monoclinic
_space_group_IT_number 15
_space_group_name_Hall '-C 2yc'
_space_group_name_H-M_alt 'C 1 2/c 1'
_symmetry_Int_Tables_number 15
_symmetry_space_group_name_Hall '-C 2yc'
_symmetry_space_group_name_H-M 'C 1 2/c 1'
_atom_sites_solution_primary direct
_audit_creation_date 2015-09-24
_audit_creation_method
;
Olex2 1.2
(compiled 2015.01.26 svn.r3150 for OlexSys, GUI svn.r4998)
;
_audit_update_record
;
2015-12-03 deposited with the CCDC.
2016-02-08 downloaded from the CCDC.
;
_cell_angle_alpha 90
_cell_angle_beta 117.194(5)
_cell_angle_gamma 90
_cell_formula_units_Z 16
_cell_length_a 27.2866(11)
_cell_length_b 27.1101(6)
_cell_length_c 29.9547(11)
_cell_measurement_reflns_used 4120
_cell_measurement_temperature 293
_cell_measurement_theta_max 70.9610
_cell_measurement_theta_min 4.5940
_cell_volume 19709.4(15)
_computing_cell_refinement
;
CrysAlisPro, Agilent Technologies,
Version 1.171.37.35 (release 13-08-2014 CrysAlis171 .NET)
(compiled Aug 13 2014,18:06:01)
;
_computing_data_collection
;
CrysAlisPro, Agilent Technologies,
Version 1.171.37.35 (release 13-08-2014 CrysAlis171 .NET)
(compiled Aug 13 2014,18:06:01)
;
_computing_data_reduction
;
CrysAlisPro, Agilent Technologies,
Version 1.171.37.35 (release 13-08-2014 CrysAlis171 .NET)
(compiled Aug 13 2014,18:06:01)
;
_computing_molecular_graphics 'Olex2 (Dolomanov et al., 2009)'
_computing_publication_material 'Olex2 (Dolomanov et al., 2009)'
_computing_structure_refinement 'olex2.refine (Bourhis et al., 2015)'
_computing_structure_solution 'SIR2004 (Burla et al., 2007)'
_diffrn_ambient_temperature 293
_diffrn_detector 'CCD plate'
_diffrn_detector_area_resol_mean 16.1293
_diffrn_detector_type Eos
_diffrn_measured_fraction_theta_full 0.7661
_diffrn_measured_fraction_theta_max 0.7661
_diffrn_measurement_details
;
  1 omega  -33.00   -8.00   1.0000    2.7600
omega____ theta____ kappa____ phi______ frames
    -        0.0000  106.0000  119.0000 25

  2 omega  -37.00   -9.00   1.0000   11.0300
omega____ theta____ kappa____ phi______ frames
    -      -33.5000   50.0000   30.0000 28

  3 omega   31.00   66.00   1.0000   11.0300
omega____ theta____ kappa____ phi______ frames
    -       54.0000 -125.0000    0.0000 35

  4 omega  -15.00   72.00   1.0000   11.0300
omega____ theta____ kappa____ phi______ frames
    -       54.0000  -49.0000  106.0000 87

  5 omega   36.00   94.00   1.0000   11.0300
omega____ theta____ kappa____ phi______ frames
    -      108.0000  -25.0000 -150.0000 58

  6 omega   88.00  176.00   1.0000   11.0300
omega____ theta____ kappa____ phi______ frames
    -      108.0000   63.0000 -150.0000 88

  7 omega   36.00   64.00   1.0000   11.0300
omega____ theta____ kappa____ phi______ frames
    -      108.0000  -25.0000  -90.0000 28

  8 omega   63.00  103.00   1.0000   11.0300
omega____ theta____ kappa____ phi______ frames
    -      108.0000 -106.0000   20.0000 40

  9 omega   37.00   82.00   1.0000   11.0300
omega____ theta____ kappa____ phi______ frames
    -      108.0000  -25.0000  120.0000 45

 10 omega   43.00   78.00   1.0000   11.0300
omega____ theta____ kappa____ phi______ frames
    -      108.0000  -38.0000   90.0000 35
;
_diffrn_measurement_device 'four-circle diffractometer'
_diffrn_measurement_device_type 'SuperNova, Dual, Cu at zero, Eos'
_diffrn_measurement_method '\w scans'
_diffrn_orient_matrix_UB_11 0.0584410000
_diffrn_orient_matrix_UB_12 -0.0107334000
_diffrn_orient_matrix_UB_13 0.0419170000
_diffrn_orient_matrix_UB_21 0.0239022500
_diffrn_orient_matrix_UB_22 0.0369843500
_diffrn_orient_matrix_UB_23 -0.0239495000
_diffrn_orient_matrix_UB_31 -0.0062548500
_diffrn_orient_matrix_UB_32 0.0418090500
_diffrn_orient_matrix_UB_33 0.0318463000
_diffrn_radiation_monochromator mirror
_diffrn_radiation_probe x-ray
_diffrn_radiation_type 'Cu K\a'
_diffrn_radiation_wavelength 1.54184
_diffrn_reflns_av_R_equivalents 0.0341
_diffrn_reflns_av_unetI/netI 0.0484
_diffrn_reflns_limit_h_max 33
_diffrn_reflns_limit_h_min -31
_diffrn_reflns_limit_k_max 31
_diffrn_reflns_limit_k_min -20
_diffrn_reflns_limit_l_max 35
_diffrn_reflns_limit_l_min -22
_diffrn_reflns_number 21580
_diffrn_reflns_theta_full 70.8080
_diffrn_reflns_theta_max 70.81
_diffrn_reflns_theta_min 3.26
_diffrn_source 'sealed X-ray tube'
_diffrn_source_type 'SuperNova (Cu) X-ray Source'
_exptl_absorpt_coefficient_mu 19.514
_exptl_absorpt_correction_T_max 1.00000
_exptl_absorpt_correction_T_min 0.47597
_exptl_absorpt_correction_type multi-scan
_exptl_absorpt_process_details
;
CrysAlisPro, Agilent Technologies,
Version 1.171.37.35 (release 13-08-2014 CrysAlis171 .NET)
(compiled Aug 13 2014,18:06:01)
Empirical absorption correction using spherical harmonics,
 implemented in SCALE3 ABSPACK scaling algorithm.
;
_exptl_crystal_colour yellow
_exptl_crystal_colour_primary yellow
_exptl_crystal_density_diffrn 1.8227
_exptl_crystal_description needle
_exptl_crystal_F_000 10314.2421
_exptl_crystal_size_max 0.26
_exptl_crystal_size_mid 0.2
_exptl_crystal_size_min 0.1
_refine_diff_density_max 1.2874
_refine_diff_density_min -1.3549
_refine_diff_density_rms 0.1869
_refine_ls_d_res_high 0.8163
_refine_ls_d_res_low 13.5551
_refine_ls_extinction_expression Fc^*^=kFc[1+0.001xFc^2^\l^3^/sin(2\q)]^-1/4^
_refine_ls_goodness_of_fit_ref 1.0217
_refine_ls_hydrogen_treatment mixed
_refine_ls_matrix_type full
_refine_ls_number_constraints 115
_refine_ls_number_parameters 967
_refine_ls_number_reflns 14572
_refine_ls_number_restraints 0
_refine_ls_restrained_S_all 1.0217
_refine_ls_R_factor_all 0.0775
_refine_ls_R_factor_gt 0.0457
_refine_ls_shift/su_max 0.001
_refine_ls_shift/su_mean 0.0028
_refine_ls_structure_factor_coef Fsqd
_refine_ls_weighting_details 'w=1/[\s^2^(Fo^2^)+(0.0521P)^2^] where P=(Fo^2^+2Fc^2^)/3'
_refine_ls_weighting_scheme calc
_refine_ls_wR_factor_gt 0.1126
_refine_ls_wR_factor_ref 0.1377
_reflns_Friedel_coverage 0.0
_reflns_limit_h_max 29
_reflns_limit_h_min -33
_reflns_limit_k_max 31
_reflns_limit_k_min 0
_reflns_limit_l_max 35
_reflns_limit_l_min 0
_reflns_number_gt 9336
_reflns_number_total 14572
_reflns_threshold_expression I>=2u(I)
_cod_data_source_file c5dt04738b2.cif
_cod_data_source_block 5
_cod_original_cell_volume 19709.5(15)
_cod_database_code 7038309
_chemical_oxdiff_formula 'C21 H24 N2 Se Bi Cl3'
_reflns_odcompleteness_completeness 78.51
_reflns_odcompleteness_iscentric 1
_reflns_odcompleteness_theta 66.97
_olex2_refinement_description
;
1. Fixed Uiso
 At 1.2 times of:
  All C(H) groups, All C(H,H) groups
 At 1.5 times of:
  All C(H,H,H) groups
2.a Secondary CH2 refined with riding coordinates:
 C50(H50a,H50b), C23(H23a,H23b), C5(H5a,H5b), C41(H41a,H41b), C32(H32a,H32b),
 C44(H44a,H44b), C14(H14a,H14b)
2.b Aromatic/amide H refined with riding coordinates:
 C48(H48), C13(H13), C2(H2), C53(H53), C25(H25), C35(H35), C52(H52), C17(H17),
 C49(H49), C7(H7), C8(H8), C22(H22), C16(H16), C43(H43), C21(H21), C3(H3),
 C39(H39), C34(H34), C26(H26), C40(H40), C12(H12), C30(H30), C31(H31)
2.c Idealised Me refined as rotating group:
 C45(H45a,H45b,H45c), C54(H54a,H54b,H54c), C18(H18a,H18b,H18c), C27(H27a,H27b,
 H27c), C36(H36a,H36b,H36c), C29(H29a,H29b,H29c), C47(H47a,H47b,H47c), C38(H38a,
 H38b,H38c), C4(H4a,H4b,H4c), C11(H11a,H11b,H11c), C20(H20a,H20b,H20c), C9(H9a,
 H9b,H9c)
;
_olex2_submission_special_instructions 'No special instructions were received'

loop_
_space_group_symop_id
_space_group_symop_operation_xyz
1 x,y,z
2 -x,y,-z+1/2
3 -x,-y,-z
4 x,-y,z-1/2
5 x+1/2,y+1/2,z
6 -x+1/2,y+1/2,-z+1/2
7 -x+1/2,-y+1/2,-z
8 x+1/2,-y+1/2,z-1/2

loop_
_atom_site_label
_atom_site_type_symbol
_atom_site_fract_x
_atom_site_fract_y
_atom_site_fract_z
_atom_site_U_iso_or_equiv
_atom_site_adp_type
_atom_site_occupancy
_atom_site_refinement_flags_posn
Bi2 Bi 0.547583(16) 0.379657(14) 0.121540(13) 0.04316(11) Uani 1.000000 .
Bi1 Bi 0.296598(17) 0.619639(14) 0.114979(14) 0.04619(12) Uani 1.000000 .
Bi4 Bi 0.196328(16) 0.372832(14) -0.127515(14) 0.04365(11) Uani 1.000000 .
S5 S 0.65336(13) 0.37946(10) 0.21003(10) 0.0593(8) Uani 1.000000 .
S6 S 0.61864(12) 0.38038(10) 0.07386(10) 0.0538(6) Uani 1.000000 .
Cl11 Cl 0.24865(13) 0.37414(11) -0.18469(10) 0.0627(7) Uani 1.000000 .
Cl6 Cl 0.45529(11) 0.37697(10) 0.03559(10) 0.0607(7) Uani 1.000000 .
Cl5 Cl 0.49271(13) 0.37685(10) 0.17575(10) 0.0618(7) Uani 1.000000 .
S11 S 0.08853(12) 0.37025(10) -0.21248(10) 0.0566(7) Uani 1.000000 .
S4 S 0.35858(12) 0.60742(11) 0.06255(11) 0.0597(7) Uani 1.000000 .
Cl4 Cl 0.55399(12) 0.28083(10) 0.12182(10) 0.0635(7) Uani 1.000000 .
Cl9 Cl 0.19936(10) 0.27551(9) -0.12371(10) 0.0527(6) Uani 1.000000 .
Cl10 Cl 0.18411(12) 0.47274(10) -0.13302(11) 0.0642(8) Uani 1.000000 .
Cl12 Cl 0.28943(11) 0.37658(10) -0.04281(10) 0.0596(7) Uani 1.000000 .
Cl3 Cl 0.54813(10) 0.47774(9) 0.11957(9) 0.0521(6) Uani 1.000000 .
Cl2 Cl 0.29663(12) 0.52384(10) 0.13380(10) 0.0595(7) Uani 1.000000 .
S12 S 0.13005(11) 0.36869(10) -0.07513(10) 0.0533(6) Uani 1.000000 .
S1 S 0.24192(13) 0.63152(11) 0.17467(11) 0.0598(7) Uani 1.000000 .
Bi3 Bi 0.052934(16) 0.367045(14) 0.122265(13) 0.04439(11) Uani 1.000000 .
S9 S -0.03868(11) 0.35043(11) 0.02754(11) 0.0589(7) Uani 1.000000 .
S10 S 0.11477(11) 0.35636(11) 0.07016(10) 0.0558(6) Uani 1.000000 .
Cl8 Cl 0.06063(13) 0.27133(10) 0.14617(10) 0.0621(7) Uani 1.000000 .
S7 S -0.00065(13) 0.38097(11) 0.18345(12) 0.0607(7) Uani 1.000000 .
S8 S 0.14842(13) 0.38108(10) 0.21465(10) 0.0560(7) Uani 1.000000 .
Cl7 Cl 0.04681(14) 0.46066(11) 0.09717(12) 0.0724(8) Uani 1.000000 .
S3 S 0.20567(11) 0.60378(11) 0.02105(10) 0.0573(7) Uani 1.000000 .
Cl1 Cl 0.29027(17) 0.71354(12) 0.09108(14) 0.0881(11) Uani 1.000000 .
N11 N 0.6711(3) 0.4698(3) 0.1092(3) 0.050(2) Uani 1.000000 .
N23 N 0.0833(3) 0.2763(3) -0.1079(3) 0.050(2) Uani 1.000000 .
N20 N 0.1649(3) 0.2685(3) 0.1099(3) 0.057(2) Uani 1.000000 .
N2 N 0.2760(4) 0.7259(3) 0.2072(3) 0.056(2) Uani 1.000000 .
N7 N 0.3293(4) 0.5101(3) 0.0364(3) 0.051(2) Uani 1.000000 .
N19 N 0.0871(4) 0.2595(3) 0.0428(3) 0.056(2) Uani 1.000000 .
C24 C 0.6301(4) 0.4425(4) 0.0734(4) 0.047(2) Uani 1.000000 .
C50 C 0.0432(4) 0.2908(4) -0.1582(4) 0.051(3) Uani 1.000000 .
H50a H 0.0083(4) 0.2748(4) -0.1665(4) 0.061(3) Uiso 1.000000 R
H50b H 0.0376(4) 0.3261(4) -0.1591(4) 0.061(3) Uiso 1.000000 R
N22 N 0.0612(4) 0.2775(3) -0.1954(3) 0.052(2) Uani 1.000000 .
N1 N 0.1933(4) 0.7217(4) 0.1440(3) 0.062(3) Uani 1.000000 .
C42 C 0.1212(4) 0.2931(4) 0.0744(4) 0.050(3) Uani 1.000000 .
N14 N 0.0325(4) 0.4759(3) 0.2116(3) 0.057(2) Uani 1.000000 .
N10 N 0.6888(4) 0.4700(3) 0.1955(3) 0.052(2) Uani 1.000000 .
C33 C 0.1534(4) 0.4434(4) 0.2155(3) 0.049(3) Uani 1.000000 .
N16 N 0.1829(4) 0.4703(4) 0.1988(3) 0.060(2) Uani 1.000000 .
C45 C 0.2114(4) 0.2915(5) 0.1537(5) 0.084(5) Uani 1.000000 .
H45a H 0.231(3) 0.314(3) 0.1422(5) 0.126(7) Uiso 1.000000 GR
H45b H 0.1975(6) 0.309(3) 0.173(2) 0.126(7) Uiso 1.000000 GR
H45c H 0.236(2) 0.2662(6) 0.174(2) 0.126(7) Uiso 1.000000 GR
N8 N 0.4063(4) 0.5191(4) 0.1032(3) 0.064(3) Uani 1.000000 .
N24 N 0.1534(4) 0.2767(3) -0.0339(3) 0.051(2) Uani 1.000000 .
C37 C -0.0415(4) 0.2876(4) 0.0257(4) 0.055(3) Uani 1.000000 .
C10 C 0.2021(4) 0.5411(4) 0.0196(4) 0.053(3) Uani 1.000000 .
C54 C 0.2020(5) 0.2943(5) 0.0106(4) 0.067(3) Uani 1.000000 .
H54a H 0.2321(11) 0.298(3) 0.0026(10) 0.100(5) Uiso 1.000000 GR
H54b H 0.1938(12) 0.3254(17) 0.021(2) 0.100(5) Uiso 1.000000 GR
H54c H 0.212(2) 0.2708(16) 0.0372(11) 0.100(5) Uiso 1.000000 GR
N12 N 0.6011(4) 0.4730(3) 0.0357(3) 0.054(2) Uani 1.000000 .
C23 C 0.7094(4) 0.4542(4) 0.1608(4) 0.054(3) Uani 1.000000 .
H23a H 0.7131(4) 0.4185(4) 0.1620(4) 0.065(3) Uiso 1.000000 R
H23b H 0.7454(4) 0.4685(4) 0.1706(4) 0.065(3) Uiso 1.000000 R
C46 C 0.0837(4) 0.3077(4) -0.2176(4) 0.051(3) Uani 1.000000 .
N13 N -0.0480(4) 0.4703(3) 0.1486(3) 0.059(2) Uani 1.000000 .
C6 C 0.3975(4) 0.6927(4) 0.2099(4) 0.049(3) Uani 1.000000 .
C48 C 0.0869(5) 0.2306(4) -0.2408(4) 0.065(3) Uani 1.000000 .
H48 H 0.0939(5) 0.2038(4) -0.2563(4) 0.078(4) Uiso 1.000000 R
N4 N 0.4311(4) 0.7182(4) 0.1960(4) 0.062(3) Uani 1.000000 .
C28 C -0.0058(4) 0.4429(4) 0.1803(4) 0.047(2) Uani 1.000000 .
N18 N -0.0110(4) 0.2562(3) 0.0132(3) 0.058(2) Uani 1.000000 .
N3 N 0.3717(4) 0.7250(3) 0.2257(3) 0.055(2) Uani 1.000000 .
C15 C 0.3647(4) 0.5450(4) 0.0676(4) 0.052(3) Uani 1.000000 .
C18 C 0.4534(5) 0.5408(5) 0.1475(5) 0.087(5) Uani 1.000000 .
H18a H 0.474(3) 0.562(3) 0.1365(5) 0.131(7) Uiso 1.000000 GR
H18b H 0.4399(6) 0.559(3) 0.167(2) 0.131(7) Uiso 1.000000 GR
H18c H 0.477(2) 0.5149(6) 0.168(2) 0.131(7) Uiso 1.000000 GR
N15 N 0.1282(4) 0.4758(3) 0.2333(3) 0.055(2) Uani 1.000000 .
C51 C 0.1223(4) 0.3066(4) -0.0723(4) 0.047(2) Uani 1.000000 .
N21 N 0.0987(4) 0.2788(4) -0.2449(3) 0.061(3) Uani 1.000000 .
N5 N 0.1673(4) 0.5130(4) 0.0299(4) 0.067(3) Uani 1.000000 .
S2 S 0.39352(12) 0.62990(10) 0.20978(11) 0.0572(7) Uani 1.000000 .
N17 N -0.0769(4) 0.2594(4) 0.0336(4) 0.060(2) Uani 1.000000 .
C19 C 0.6615(5) 0.4417(4) 0.2149(4) 0.056(3) Uani 1.000000 .
C27 C 0.5517(5) 0.4586(5) -0.0085(4) 0.071(3) Uani 1.000000 .
H27a H 0.5606(8) 0.434(3) -0.0267(19) 0.107(5) Uiso 1.000000 GR
H27b H 0.5255(16) 0.445(3) 0.0014(4) 0.107(5) Uiso 1.000000 GR
H27c H 0.536(2) 0.4869(8) -0.0295(18) 0.107(5) Uiso 1.000000 GR
N6 N 0.2314(4) 0.5088(3) 0.0057(3) 0.054(2) Uani 1.000000 .
C5 C 0.3316(5) 0.7134(4) 0.2442(4) 0.057(3) Uani 1.000000 .
H5a H 0.3408(5) 0.7316(4) 0.2749(4) 0.069(3) Uiso 1.000000 R
H5b H 0.3335(5) 0.6784(4) 0.2519(4) 0.069(3) Uiso 1.000000 R
C41 C 0.0338(5) 0.2698(4) 0.0005(4) 0.057(3) Uani 1.000000 .
H41a H 0.0313(5) 0.3045(4) -0.0079(4) 0.069(3) Uiso 1.000000 R
H41b H 0.0300(5) 0.2510(4) -0.0285(4) 0.069(3) Uiso 1.000000 R
C32 C 0.0882(4) 0.4641(5) 0.2511(4) 0.059(3) Uani 1.000000 .
H32a H 0.0961(4) 0.4831(5) 0.2811(4) 0.071(4) Uiso 1.000000 R
H32b H 0.0905(4) 0.4293(5) 0.2595(4) 0.071(4) Uiso 1.000000 R
C1 C 0.2373(5) 0.6952(4) 0.1745(4) 0.055(3) Uani 1.000000 .
C13 C 0.2137(5) 0.4618(5) 0.0068(5) 0.073(4) Uani 1.000000 .
H13 H 0.2266(5) 0.4333(5) -0.0014(5) 0.088(4) Uiso 1.000000 R
C2 C 0.2053(5) 0.7703(5) 0.1582(5) 0.071(4) Uani 1.000000 .
H2 H 0.1820(5) 0.7969(5) 0.1429(5) 0.086(4) Uiso 1.000000 R
C36 C 0.2129(5) 0.4503(5) 0.1749(5) 0.082(4) Uani 1.000000 .
H36a H 0.237(3) 0.425(2) 0.1955(18) 0.123(6) Uiso 1.000000 GR
H36b H 0.1877(6) 0.437(3) 0.1430(17) 0.123(6) Uiso 1.000000 GR
H36c H 0.234(3) 0.4759(9) 0.170(3) 0.123(6) Uiso 1.000000 GR
C53 C 0.1343(5) 0.2289(4) -0.0442(4) 0.058(3) Uani 1.000000 .
H53 H 0.1491(5) 0.2019(4) -0.0231(4) 0.070(4) Uiso 1.000000 R
C25 C 0.6662(5) 0.5182(4) 0.0930(4) 0.061(3) Uani 1.000000 .
H25 H 0.6891(5) 0.5443(4) 0.1104(4) 0.073(4) Uiso 1.000000 R
C35 C 0.1780(5) 0.5199(4) 0.2082(5) 0.067(3) Uani 1.000000 .
H35 H 0.1954(5) 0.5461(4) 0.2011(5) 0.080(4) Uiso 1.000000 R
C52 C 0.0910(4) 0.2278(4) -0.0896(4) 0.055(3) Uani 1.000000 .
H52 H 0.0701(4) 0.2003(4) -0.1060(4) 0.066(3) Uiso 1.000000 R
C17 C 0.3981(5) 0.4693(5) 0.0939(5) 0.064(3) Uani 1.000000 .
H17 H 0.4214(5) 0.4439(5) 0.1126(5) 0.077(4) Uiso 1.000000 R
N9 N 0.6437(4) 0.4721(4) 0.2387(3) 0.059(2) Uani 1.000000 .
C49 C 0.0635(5) 0.2293(4) -0.2101(4) 0.064(3) Uani 1.000000 .
H49 H 0.0510(5) 0.2013(4) -0.2005(4) 0.077(4) Uiso 1.000000 R
C7 C 0.3885(6) 0.7723(5) 0.2213(5) 0.072(4) Uani 1.000000 .
H7 H 0.3768(6) 0.8016(5) 0.2296(5) 0.086(4) Uiso 1.000000 R
C8 C 0.4239(7) 0.7680(5) 0.2035(5) 0.089(5) Uani 1.000000 .
H8 H 0.4417(7) 0.7941(5) 0.1967(5) 0.106(6) Uiso 1.000000 R
C22 C 0.6873(5) 0.5188(4) 0.2094(4) 0.056(3) Uani 1.000000 .
H22 H 0.7024(5) 0.5457(4) 0.2008(4) 0.067(3) Uiso 1.000000 R
C44 C 0.1579(5) 0.2180(5) 0.1005(5) 0.074(4) Uani 1.000000 .
H44a H 0.1881(5) 0.2046(5) 0.0957(5) 0.089(4) Uiso 1.000000 R
H44b H 0.1562(5) 0.2009(5) 0.1282(5) 0.089(4) Uiso 1.000000 R
C16 C 0.3498(5) 0.4645(5) 0.0528(5) 0.068(3) Uani 1.000000 .
H16 H 0.3332(5) 0.4349(5) 0.0379(5) 0.082(4) Uiso 1.000000 R
C43 C 0.1096(5) 0.2134(5) 0.0580(5) 0.069(3) Uani 1.000000 .
H43 H 0.0942(5) 0.1839(5) 0.0418(5) 0.083(4) Uiso 1.000000 R
C21 C 0.6610(5) 0.5202(5) 0.2369(4) 0.067(3) Uani 1.000000 .
H21 H 0.6551(5) 0.5478(5) 0.2521(4) 0.080(4) Uiso 1.000000 R
C3 C 0.2543(6) 0.7735(4) 0.1965(5) 0.075(4) Uani 1.000000 .
H3 H 0.2715(6) 0.8022(4) 0.2135(5) 0.091(5) Uiso 1.000000 R
C39 C -0.0682(5) 0.2107(5) 0.0263(5) 0.073(4) Uani 1.000000 .
H39 H -0.0870(5) 0.1838(5) 0.0302(5) 0.088(4) Uiso 1.000000 R
C29 C -0.0959(5) 0.4497(5) 0.1056(5) 0.087(5) Uani 1.000000 .
H29a H -0.112(3) 0.424(3) 0.1170(6) 0.130(7) Uiso 1.000000 GR
H29b H -0.122(2) 0.4753(10) 0.089(2) 0.130(7) Uiso 1.000000 GR
H29c H -0.0846(9) 0.436(4) 0.0823(19) 0.130(7) Uiso 1.000000 GR
C34 C 0.1444(5) 0.5237(5) 0.2289(5) 0.077(4) Uani 1.000000 .
H34 H 0.1336(5) 0.5526(5) 0.2386(5) 0.093(5) Uiso 1.000000 R
C47 C 0.1276(6) 0.2973(5) -0.2722(5) 0.077(4) Uani 1.000000 .
H47a H 0.112(2) 0.3285(16) -0.287(3) 0.115(6) Uiso 1.000000 GR
H47b H 0.1659(8) 0.301(3) -0.2493(8) 0.115(6) Uiso 1.000000 GR
H47c H 0.124(3) 0.2742(16) -0.298(2) 0.115(6) Uiso 1.000000 GR
C26 C 0.6220(5) 0.5202(4) 0.0471(4) 0.059(3) Uani 1.000000 .
H26 H 0.6083(5) 0.5481(4) 0.0271(4) 0.071(4) Uiso 1.000000 R
C38 C -0.1173(6) 0.2782(6) 0.0493(5) 0.087(4) Uani 1.000000 .
H38a H -0.0991(10) 0.300(3) 0.078(2) 0.131(7) Uiso 1.000000 GR
H38b H -0.145(2) 0.296(3) 0.0222(14) 0.131(7) Uiso 1.000000 GR
H38c H -0.134(3) 0.2511(6) 0.058(4) 0.131(7) Uiso 1.000000 GR
C14 C 0.2770(4) 0.5202(5) -0.0062(4) 0.058(3) Uani 1.000000 .
H14a H 0.2753(4) 0.5547(5) -0.0154(4) 0.070(4) Uiso 1.000000 R
H14b H 0.2733(4) 0.5005(5) -0.0346(4) 0.070(4) Uiso 1.000000 R
C4 C 0.1458(5) 0.7019(6) 0.1012(5) 0.087(5) Uani 1.000000 .
H4a H 0.1575(6) 0.685(3) 0.080(2) 0.130(7) Uiso 1.000000 GR
H4b H 0.127(2) 0.679(3) 0.1126(5) 0.130(7) Uiso 1.000000 GR
H4c H 0.121(2) 0.7283(7) 0.083(2) 0.130(7) Uiso 1.000000 GR
C40 C -0.0282(5) 0.2089(5) 0.0126(5) 0.071(4) Uani 1.000000 .
H40 H -0.0147(5) 0.1808(5) 0.0041(5) 0.085(4) Uiso 1.000000 R
C11 C 0.1278(6) 0.5322(5) 0.0466(5) 0.087(4) Uani 1.000000 .
H11a H 0.134(3) 0.5668(10) 0.054(4) 0.130(7) Uiso 1.000000 GR
H11b H 0.0909(6) 0.527(3) 0.0207(16) 0.130(7) Uiso 1.000000 GR
H11c H 0.133(3) 0.515(3) 0.076(2) 0.130(7) Uiso 1.000000 GR
C20 C 0.6105(6) 0.4574(6) 0.2622(5) 0.087(5) Uani 1.000000 .
H20a H 0.597(3) 0.4246(14) 0.252(3) 0.131(7) Uiso 1.000000 GR
H20b H 0.6324(12) 0.458(3) 0.2980(5) 0.131(7) Uiso 1.000000 GR
H20c H 0.580(2) 0.480(2) 0.253(3) 0.131(7) Uiso 1.000000 GR
C12 C 0.1741(6) 0.4642(5) 0.0220(5) 0.080(4) Uani 1.000000 .
H12 H 0.1550(6) 0.4377(5) 0.0262(5) 0.096(5) Uiso 1.000000 R
C9 C 0.4663(5) 0.6973(5) 0.1760(5) 0.080(4) Uani 1.000000 .
H9a H 0.487(3) 0.670(2) 0.197(2) 0.119(6) Uiso 1.000000 GR
H9b H 0.4440(6) 0.686(3) 0.1423(13) 0.119(6) Uiso 1.000000 GR
H9c H 0.492(3) 0.7220(11) 0.176(3) 0.119(6) Uiso 1.000000 GR
C30 C -0.0389(5) 0.5184(5) 0.1596(5) 0.070(3) Uani 1.000000 .
H30 H -0.0631(5) 0.5438(5) 0.1426(5) 0.085(4) Uiso 1.000000 R
C31 C 0.0111(5) 0.5240(5) 0.1993(5) 0.072(4) Uani 1.000000 .
H31 H 0.0278(5) 0.5533(5) 0.2151(5) 0.087(4) Uiso 1.000000 R

loop_
_atom_site_aniso_label
_atom_site_aniso_U_11
_atom_site_aniso_U_22
_atom_site_aniso_U_33
_atom_site_aniso_U_12
_atom_site_aniso_U_13
_atom_site_aniso_U_23
Bi2 0.04286(19) 0.0408(2) 0.04119(18) -0.00138(14) 0.01519(17) 0.00236(14)
Bi1 0.0505(2) 0.0430(2) 0.0458(2) -0.00153(15) 0.02260(19) -0.00148(15)
Bi4 0.0430(2) 0.0406(2) 0.04254(19) -0.00111(14) 0.01543(17) 0.00164(14)
S5 0.0646(17) 0.0525(17) 0.0473(13) -0.0080(12) 0.0139(14) 0.0083(11)
S6 0.0579(15) 0.0497(16) 0.0541(13) 0.0020(11) 0.0258(13) -0.0003(11)
Cl11 0.0660(16) 0.0660(18) 0.0615(15) -0.0074(13) 0.0339(15) 0.0042(13)
Cl6 0.0539(14) 0.0579(16) 0.0536(13) 0.0025(11) 0.0102(13) -0.0053(11)
Cl5 0.0694(17) 0.0620(17) 0.0603(14) -0.0088(13) 0.0351(15) 0.0023(12)
S11 0.0588(16) 0.0477(15) 0.0482(13) -0.0036(11) 0.0114(13) 0.0086(11)
S4 0.0618(16) 0.0591(18) 0.0672(16) -0.0040(13) 0.0372(15) 0.0007(14)
Cl4 0.0665(17) 0.0482(16) 0.0633(15) 0.0075(12) 0.0190(15) 0.0039(12)
Cl9 0.0500(13) 0.0452(14) 0.0622(14) 0.0024(10) 0.0251(13) 0.0007(11)
Cl10 0.0631(16) 0.0479(16) 0.0706(16) 0.0066(12) 0.0210(15) -0.0024(12)
Cl12 0.0543(14) 0.0543(16) 0.0548(13) -0.0032(11) 0.0115(13) -0.0066(11)
Cl3 0.0514(13) 0.0463(14) 0.0556(13) 0.0008(10) 0.0218(12) 0.0001(11)
Cl2 0.0709(17) 0.0482(15) 0.0553(13) 0.0025(12) 0.0252(14) 0.0059(11)
S12 0.0519(13) 0.0517(16) 0.0554(14) 0.0015(11) 0.0239(13) -0.0063(12)
S1 0.0670(17) 0.0539(17) 0.0719(17) -0.0105(13) 0.0432(16) -0.0061(13)
Bi3 0.0491(2) 0.0410(2) 0.04321(19) -0.00009(15) 0.02125(18) -0.00083(15)
S9 0.0523(14) 0.0552(17) 0.0598(15) 0.0045(12) 0.0176(14) 0.0056(12)
S10 0.0574(14) 0.0558(17) 0.0606(15) -0.0036(12) 0.0325(14) -0.0042(12)
Cl8 0.0740(17) 0.0463(15) 0.0640(15) 0.0025(12) 0.0298(15) 0.0034(12)
S7 0.0672(17) 0.0576(18) 0.0705(17) -0.0127(13) 0.0429(16) -0.0098(13)
S8 0.0593(15) 0.0529(16) 0.0497(13) 0.0040(11) 0.0196(14) 0.0037(11)
Cl7 0.087(2) 0.0483(17) 0.090(2) 0.0060(14) 0.0467(19) 0.0120(14)
S3 0.0552(15) 0.0572(17) 0.0556(14) 0.0069(12) 0.0220(14) 0.0070(12)
Cl1 0.112(3) 0.0513(19) 0.109(3) 0.0042(17) 0.058(2) 0.0137(17)
N11 0.051(5) 0.043(5) 0.052(5) -0.008(4) 0.020(4) 0.004(4)
N23 0.047(4) 0.045(5) 0.054(5) -0.005(4) 0.019(4) 0.005(4)
N20 0.045(5) 0.067(6) 0.056(5) 0.011(4) 0.020(5) -0.014(5)
N2 0.057(5) 0.057(6) 0.048(5) 0.007(4) 0.020(5) -0.007(4)
N7 0.055(5) 0.055(5) 0.047(4) 0.004(4) 0.026(4) -0.009(4)
N19 0.050(5) 0.056(6) 0.060(5) 0.006(4) 0.023(5) -0.013(4)
C24 0.052(5) 0.047(6) 0.049(5) 0.010(4) 0.030(5) 0.004(4)
C50 0.044(5) 0.057(7) 0.057(6) -0.013(4) 0.029(5) 0.004(5)
N22 0.047(5) 0.057(6) 0.044(4) -0.004(4) 0.015(4) 0.003(4)
N1 0.057(5) 0.069(7) 0.063(6) 0.011(4) 0.030(5) -0.013(5)
C42 0.033(5) 0.058(7) 0.053(6) -0.004(4) 0.014(5) -0.010(5)
N14 0.057(5) 0.056(6) 0.061(5) -0.006(4) 0.030(5) -0.011(4)
N10 0.045(5) 0.059(6) 0.043(4) -0.010(4) 0.011(4) -0.000(4)
C33 0.045(5) 0.063(7) 0.034(5) 0.004(5) 0.013(5) -0.002(4)
N16 0.042(5) 0.081(7) 0.058(5) -0.014(4) 0.024(5) -0.005(5)
C45 0.035(5) 0.122(12) 0.076(8) 0.005(6) 0.009(7) -0.033(8)
N8 0.060(6) 0.076(7) 0.048(5) 0.010(5) 0.017(5) -0.005(5)
N24 0.054(5) 0.061(6) 0.040(4) 0.007(4) 0.022(4) 0.010(4)
C37 0.043(5) 0.070(7) 0.047(6) 0.002(5) 0.016(5) -0.003(5)
C10 0.049(6) 0.060(7) 0.039(5) 0.003(5) 0.010(5) -0.004(5)
C54 0.054(6) 0.099(10) 0.039(5) 0.003(6) 0.014(6) 0.009(6)
N12 0.059(5) 0.060(6) 0.049(5) 0.006(4) 0.029(5) 0.005(4)
C23 0.038(5) 0.070(7) 0.046(5) -0.001(5) 0.013(5) 0.014(5)
C46 0.039(5) 0.049(6) 0.041(5) -0.003(4) -0.002(5) -0.003(4)
N13 0.068(6) 0.054(6) 0.061(5) 0.002(4) 0.034(5) -0.016(4)
C6 0.045(5) 0.055(6) 0.044(5) -0.005(4) 0.017(5) -0.011(5)
C48 0.072(8) 0.057(8) 0.061(7) -0.015(6) 0.026(7) -0.010(6)
N4 0.058(5) 0.069(7) 0.061(5) -0.014(5) 0.030(5) -0.004(5)
C28 0.050(5) 0.051(6) 0.051(5) -0.001(4) 0.033(5) -0.010(5)
N18 0.052(5) 0.065(6) 0.055(5) -0.003(4) 0.022(5) -0.008(5)
N3 0.064(6) 0.057(6) 0.043(4) -0.007(4) 0.025(5) -0.007(4)
C15 0.044(5) 0.057(7) 0.060(6) -0.004(4) 0.028(5) -0.009(5)
C18 0.052(7) 0.122(12) 0.071(8) 0.010(7) 0.014(7) -0.035(8)
N15 0.057(5) 0.047(5) 0.058(5) -0.001(4) 0.023(5) -0.011(4)
C51 0.046(5) 0.049(6) 0.045(5) 0.010(4) 0.021(5) 0.011(4)
N21 0.061(6) 0.069(7) 0.047(5) -0.013(5) 0.019(5) -0.003(4)
N5 0.058(6) 0.067(7) 0.062(6) -0.009(5) 0.014(5) -0.001(5)
S2 0.0539(14) 0.0526(16) 0.0612(15) 0.0016(11) 0.0230(14) 0.0027(12)
N17 0.052(5) 0.062(6) 0.065(6) -0.004(4) 0.025(5) -0.002(5)
C19 0.055(6) 0.056(7) 0.040(5) -0.002(5) 0.007(5) -0.004(5)
C27 0.071(8) 0.098(10) 0.046(6) 0.010(7) 0.028(6) -0.002(6)
N6 0.046(5) 0.056(6) 0.046(5) -0.001(4) 0.009(4) -0.005(4)
C5 0.062(7) 0.065(7) 0.043(5) -0.001(5) 0.021(6) -0.004(5)
C41 0.055(6) 0.074(8) 0.040(5) -0.003(5) 0.018(5) -0.010(5)
C32 0.049(6) 0.076(8) 0.048(6) -0.008(5) 0.019(6) -0.022(5)
C1 0.064(7) 0.060(7) 0.054(6) -0.003(5) 0.038(6) -0.003(5)
C13 0.066(8) 0.059(8) 0.089(9) -0.004(6) 0.030(8) -0.006(7)
C2 0.054(7) 0.059(8) 0.091(9) 0.012(5) 0.025(7) -0.005(7)
C36 0.060(7) 0.111(12) 0.078(9) -0.028(7) 0.034(8) -0.014(8)
C53 0.071(7) 0.044(7) 0.065(7) 0.007(5) 0.036(7) 0.014(5)
C25 0.068(7) 0.049(7) 0.064(7) -0.014(5) 0.028(6) 0.004(5)
C35 0.061(7) 0.054(8) 0.081(8) -0.017(5) 0.029(7) -0.014(6)
C52 0.045(5) 0.059(7) 0.063(6) -0.006(5) 0.026(6) 0.002(5)
C17 0.067(7) 0.059(8) 0.072(7) 0.011(6) 0.036(7) 0.003(6)
N9 0.066(6) 0.065(6) 0.042(4) -0.008(5) 0.022(5) -0.001(4)
C49 0.061(7) 0.055(7) 0.061(7) -0.015(5) 0.015(6) -0.002(5)
C7 0.083(9) 0.063(9) 0.066(7) -0.010(7) 0.031(8) -0.015(6)
C8 0.116(12) 0.064(9) 0.081(9) -0.045(8) 0.040(9) -0.010(7)
C22 0.054(6) 0.049(7) 0.047(5) -0.006(5) 0.007(6) -0.002(5)
C44 0.076(8) 0.066(9) 0.099(10) 0.000(6) 0.055(8) -0.016(7)
C16 0.063(7) 0.067(8) 0.075(8) 0.002(6) 0.031(7) -0.009(6)
C43 0.072(8) 0.060(8) 0.083(8) -0.016(6) 0.041(8) -0.022(6)
C21 0.073(8) 0.063(8) 0.050(6) -0.004(6) 0.015(6) -0.014(5)
C3 0.085(9) 0.036(7) 0.089(9) -0.000(6) 0.025(8) -0.012(6)
C39 0.072(8) 0.060(8) 0.085(9) -0.014(6) 0.033(8) -0.011(7)
C29 0.068(8) 0.099(11) 0.073(8) 0.007(7) 0.014(8) -0.028(8)
C34 0.071(8) 0.053(8) 0.102(10) -0.022(6) 0.035(8) -0.029(7)
C47 0.080(9) 0.096(10) 0.064(7) -0.022(7) 0.041(8) -0.015(7)
C26 0.077(8) 0.050(7) 0.060(6) -0.002(5) 0.038(7) 0.014(5)
C38 0.081(9) 0.104(12) 0.093(10) 0.007(8) 0.053(9) 0.005(9)
C14 0.048(6) 0.081(8) 0.040(5) 0.001(5) 0.014(5) -0.013(5)
C4 0.051(7) 0.124(13) 0.079(8) 0.013(7) 0.024(7) -0.029(9)
C40 0.073(8) 0.058(8) 0.081(8) -0.010(6) 0.035(8) -0.020(6)
C11 0.071(9) 0.094(11) 0.099(11) -0.002(7) 0.041(9) 0.006(9)
C20 0.094(11) 0.113(12) 0.067(8) -0.033(9) 0.047(8) -0.028(8)
C12 0.077(9) 0.048(8) 0.095(10) -0.006(6) 0.022(8) -0.022(7)
C9 0.065(8) 0.111(11) 0.082(9) -0.024(7) 0.050(8) -0.013(8)
C30 0.065(7) 0.074(9) 0.074(8) 0.015(6) 0.032(7) 0.001(7)
C31 0.077(8) 0.058(8) 0.073(8) -0.007(6) 0.025(7) -0.022(6)

loop_
_atom_type_symbol
_atom_type_scat_dispersion_real
_atom_type_scat_dispersion_imag
_atom_type_scat_Cromer_Mann_a1
_atom_type_scat_Cromer_Mann_a2
_atom_type_scat_Cromer_Mann_a3
_atom_type_scat_Cromer_Mann_a4
_atom_type_scat_Cromer_Mann_b1
_atom_type_scat_Cromer_Mann_b2
_atom_type_scat_Cromer_Mann_b3
_atom_type_scat_Cromer_Mann_b4
_atom_type_scat_Cromer_Mann_c
_atom_type_scat_source
_atom_type_scat_dispersion_source
C 0.01920 0.00962 2.31000 1.02000 1.58860 0.86500 20.84390 10.20750 0.56870 51.65120 0.215599998832 'International Tables Volume C Table 6.1.1.4 (pp. 500-502)' 'Henke, Gullikson and Davis, At. Data and Nucl. Data Tables, 1993, 54, 2'
Cl 0.36843 0.69943 11.46040 7.19640 6.25560 1.64550 0.01040 1.16620 18.51940 47.77840 -9.55739974976 'International Tables Volume C Table 6.1.1.4 (pp. 500-502)' 'Henke, Gullikson and Davis, At. Data and Nucl. Data Tables, 1993, 54, 2'
H 0.00000 0.00000 0.49300 0.32291 0.14019 0.04081 10.51090 26.12570 3.14236 57.79970 0.0030380000826 'International Tables Volume C Table 6.1.1.4 (pp. 500-502)' 'Henke, Gullikson and Davis, At. Data and Nucl. Data Tables, 1993, 54, 2'
Bi -3.68252 9.31182 33.36890 12.95100 16.58770 6.46920 0.70400 2.92380 8.79370 48.00930 13.5782003403 'International Tables Volume C Table 6.1.1.4 (pp. 500-502)' 'Henke, Gullikson and Davis, At. Data and Nucl. Data Tables, 1993, 54, 2'
N 0.03256 0.01839 12.21260 3.13220 2.01250 1.16630 0.00570 9.89330 28.99750 0.58260 -11.5290002823 'International Tables Volume C Table 6.1.1.4 (pp. 500-502)' 'Henke, Gullikson and Davis, At. Data and Nucl. Data Tables, 1993, 54, 2'
S 0.33537 0.55136 6.90530 5.20340 1.43790 1.58630 1.46790 22.21510 0.25360 56.17200 0.866900026798 'International Tables Volume C Table 6.1.1.4 (pp. 500-502)' 'Henke, Gullikson and Davis, At. Data and Nucl. Data Tables, 1993, 54, 2'

loop_
_geom_angle_atom_site_label_1
_geom_angle_atom_site_label_2
_geom_angle_atom_site_label_3
_geom_angle
S6 Bi2 S5 80.72(9)
Cl6 Bi2 S5 174.70(10)
Cl6 Bi2 S6 94.26(9)
Cl5 Bi2 S5 92.56(9)
Cl5 Bi2 S6 173.18(8)
Cl5 Bi2 Cl6 92.41(9)
Cl4 Bi2 S5 87.65(8)
Cl4 Bi2 S6 87.18(9)
Cl4 Bi2 Cl6 90.41(8)
Cl4 Bi2 Cl5 91.35(9)
Cl3 Bi2 S5 90.50(7)
Cl3 Bi2 S6 88.30(8)
Cl3 Bi2 Cl6 91.05(8)
Cl3 Bi2 Cl5 93.01(9)
Cl3 Bi2 Cl4 175.34(9)
Cl2 Bi1 S4 93.53(9)
S1 Bi1 S4 175.58(9)
S1 Bi1 Cl2 85.76(9)
S3 Bi1 S4 84.47(9)
S3 Bi1 Cl2 88.71(8)
S3 Bi1 S1 99.88(9)
Cl1 Bi1 S4 86.74(11)
Cl1 Bi1 Cl2 176.21(10)
Cl1 Bi1 S1 94.25(11)
Cl1 Bi1 S3 87.55(10)
S2 Bi1 S4 92.67(9)
S2 Bi1 Cl2 88.51(8)
S2 Bi1 S1 82.95(9)
S2 Bi1 S3 175.88(9)
S2 Bi1 Cl1 95.25(10)
S11 Bi4 Cl11 93.59(9)
Cl9 Bi4 Cl11 91.46(9)
Cl9 Bi4 S11 90.75(7)
Cl10 Bi4 Cl11 91.97(10)
Cl10 Bi4 S11 85.61(8)
Cl10 Bi4 Cl9 175.15(9)
Cl12 Bi4 Cl11 93.09(9)
Cl12 Bi4 S11 173.26(10)
Cl12 Bi4 Cl9 89.97(8)
Cl12 Bi4 Cl10 93.27(8)
S12 Bi4 Cl11 174.17(8)
S12 Bi4 S11 80.73(8)
S12 Bi4 Cl9 87.29(8)
S12 Bi4 Cl10 88.96(9)
S12 Bi4 Cl12 92.61(9)
C19 S5 Bi2 96.5(4)
C24 S6 Bi2 100.2(4)
C46 S11 Bi4 96.3(3)
C15 S4 Bi1 97.3(4)
C51 S12 Bi4 100.9(4)
C1 S1 Bi1 99.9(4)
S10 Bi3 S9 84.58(9)
Cl8 Bi3 S9 92.25(8)
Cl8 Bi3 S10 93.18(9)
S7 Bi3 S9 100.86(9)
S7 Bi3 S10 174.49(8)
S7 Bi3 Cl8 87.53(9)
S8 Bi3 S9 176.62(9)
S8 Bi3 S10 92.24(9)
S8 Bi3 Cl8 86.79(8)
S8 Bi3 S7 82.34(9)
Cl7 Bi3 S9 87.44(9)
Cl7 Bi3 S10 85.18(10)
Cl7 Bi3 Cl8 178.35(10)
Cl7 Bi3 S7 94.12(10)
Cl7 Bi3 S8 93.42(9)
C37 S9 Bi3 101.4(3)
C42 S10 Bi3 97.4(4)
C28 S7 Bi3 98.7(4)
C33 S8 Bi3 100.4(3)
C10 S3 Bi1 101.1(3)
C23 N11 C24 127.0(9)
C25 N11 C24 109.1(8)
C25 N11 C23 123.1(9)
C51 N23 C50 126.0(8)
C52 N23 C50 124.4(8)
C52 N23 C51 109.4(8)
C45 N20 C42 125.3(10)
C44 N20 C42 109.6(9)
C44 N20 C45 125.1(10)
C1 N2 C5 127.4(10)
C3 N2 C5 125.3(10)
C3 N2 C1 107.2(9)
C16 N7 C15 109.8(9)
C14 N7 C15 125.2(9)
C14 N7 C16 125.0(10)
C41 N19 C42 125.6(9)
C43 N19 C42 108.9(9)
C43 N19 C41 125.5(10)
N11 C24 S6 128.0(7)
N12 C24 S6 125.3(8)
N12 C24 N11 106.6(9)
N22 C50 N23 111.8(9)
C46 N22 C50 127.7(9)
C49 N22 C50 123.7(10)
C49 N22 C46 108.3(10)
C2 N1 C1 106.9(9)
C4 N1 C1 124.5(10)
C4 N1 C2 128.3(10)
N20 C42 S10 124.8(7)
N19 C42 S10 127.8(8)
N19 C42 N20 107.3(9)
C32 N14 C28 126.3(9)
C31 N14 C28 109.3(9)
C31 N14 C32 124.3(9)
C19 N10 C23 126.9(10)
C22 N10 C23 124.6(10)
C22 N10 C19 107.9(10)
N16 C33 S8 126.3(9)
N15 C33 S8 126.7(9)
N15 C33 N16 106.9(10)
C36 N16 C33 124.4(11)
C35 N16 C33 108.6(10)
C35 N16 C36 127.0(11)
C18 N8 C15 125.0(10)
C17 N8 C15 110.6(9)
C17 N8 C18 124.4(10)
C51 N24 C54 122.4(9)
C53 N24 C54 127.1(9)
C53 N24 C51 110.4(9)
N18 C37 S9 127.8(9)
N17 C37 S9 126.3(9)
N17 C37 N18 105.8(10)
N5 C10 S3 126.4(9)
N6 C10 S3 127.6(9)
N6 C10 N5 106.0(10)
C27 N12 C24 123.5(10)
C26 N12 C24 110.4(9)
C26 N12 C27 125.8(10)
N10 C23 N11 110.1(8)
N22 C46 S11 125.8(9)
N21 C46 S11 127.8(10)
N21 C46 N22 106.3(9)
C29 N13 C28 123.2(10)
C30 N13 C28 111.2(9)
C30 N13 C29 125.4(10)
N3 C6 N4 108.2(10)
S2 C6 N4 124.0(9)
S2 C6 N3 127.8(9)
C49 C48 N21 107.1(11)
C8 N4 C6 106.2(11)
C9 N4 C6 126.3(11)
C9 N4 C8 127.5(12)
N14 C28 S7 126.5(8)
N13 C28 S7 128.1(8)
N13 C28 N14 105.3(9)
C41 N18 C37 126.5(10)
C40 N18 C37 110.1(11)
C40 N18 C41 123.4(11)
C5 N3 C6 126.5(10)
C7 N3 C6 108.9(11)
C7 N3 C5 124.6(11)
N7 C15 S4 128.2(8)
N8 C15 S4 127.1(8)
N8 C15 N7 104.8(9)
C32 N15 C33 126.8(10)
C34 N15 C33 109.0(11)
C34 N15 C32 124.1(10)
N23 C51 S12 128.2(7)
N24 C51 S12 126.5(8)
N24 C51 N23 105.3(9)
C48 N21 C46 111.0(11)
C47 N21 C46 122.7(10)
C47 N21 C48 126.2(12)
C11 N5 C10 125.1(11)
C12 N5 C10 109.8(12)
C12 N5 C11 125.1(12)
C6 S2 Bi1 97.3(3)
C39 N17 C37 109.3(11)
C38 N17 C37 124.5(11)
C38 N17 C39 126.2(11)
N10 C19 S5 126.5(10)
N9 C19 S5 127.0(10)
N9 C19 N10 106.6(10)
C13 N6 C10 108.9(11)
C14 N6 C10 127.7(10)
C14 N6 C13 123.2(10)
N3 C5 N2 111.0(9)
N18 C41 N19 109.9(9)
N15 C32 N14 109.2(9)
N2 C1 S1 125.6(9)
N1 C1 S1 125.4(9)
N1 C1 N2 108.9(10)
C12 C13 N6 108.1(12)
C3 C2 N1 109.7(10)
C52 C53 N24 108.5(9)
C26 C25 N11 107.0(9)
C34 C35 N16 108.6(11)
C53 C52 N23 106.4(9)
C16 C17 N8 106.4(11)
C21 N9 C19 110.4(11)
C20 N9 C19 124.2(11)
C20 N9 C21 125.4(12)
C48 C49 N22 107.2(11)
C8 C7 N3 107.0(12)
C7 C8 N4 109.7(12)
C21 C22 N10 108.3(11)
C43 C44 N20 105.4(11)
C17 C16 N7 108.5(11)
C44 C43 N19 108.8(11)
C22 C21 N9 106.8(11)
C2 C3 N2 107.3(10)
C40 C39 N17 108.0(12)
C35 C34 N15 106.8(12)
C25 C26 N12 106.8(10)
N6 C14 N7 110.5(9)
C39 C40 N18 106.8(12)
C13 C12 N5 107.1(13)
C31 C30 N13 109.1(11)
C30 C31 N14 104.9(10)

loop_
_geom_bond_atom_site_label_1
_geom_bond_atom_site_label_2
_geom_bond_distance
Bi2 S5 2.892(3)
Bi2 S6 2.886(3)
Bi2 Cl6 2.655(2)
Bi2 Cl5 2.666(3)
Bi2 Cl4 2.685(3)
Bi2 Cl3 2.660(3)
Bi1 S4 2.804(3)
Bi1 Cl2 2.657(3)
Bi1 S1 2.822(3)
Bi1 S3 2.806(3)
Bi1 Cl1 2.629(3)
Bi1 S2 2.876(3)
Bi4 Cl11 2.685(3)
Bi4 S11 2.880(3)
Bi4 Cl9 2.641(3)
Bi4 Cl10 2.725(3)
Bi4 Cl12 2.648(2)
Bi4 S12 2.888(3)
S5 C19 1.699(11)
S6 C24 1.713(10)
S11 C46 1.702(10)
S4 C15 1.700(11)
S12 C51 1.704(10)
S1 C1 1.731(12)
Bi3 S9 2.832(3)
Bi3 S10 2.788(3)
Bi3 Cl8 2.674(3)
Bi3 S7 2.844(3)
Bi3 S8 2.829(3)
Bi3 Cl7 2.630(3)
S9 C37 1.704(12)
S10 C42 1.722(11)
S7 C28 1.685(11)
S8 C33 1.694(11)
S3 C10 1.702(11)
N11 C24 1.360(12)
N11 C23 1.478(11)
N11 C25 1.384(13)
N23 C50 1.455(12)
N23 C51 1.382(12)
N23 C52 1.402(13)
N20 C42 1.357(12)
N20 C45 1.482(13)
N20 C44 1.392(14)
N2 C5 1.453(13)
N2 C1 1.349(13)
N2 C3 1.394(14)
N7 C15 1.369(12)
N7 C16 1.352(14)
N7 C14 1.442(12)
N19 C42 1.337(12)
N19 C41 1.454(13)
N19 C43 1.373(15)
C24 N12 1.332(12)
C50 N22 1.453(13)
N22 C46 1.365(14)
N22 C49 1.390(14)
N1 C1 1.339(14)
N1 C2 1.378(15)
N1 C4 1.447(14)
N14 C28 1.369(12)
N14 C32 1.475(13)
N14 C31 1.407(15)
N10 C23 1.451(14)
N10 C19 1.371(15)
N10 C22 1.394(13)
C33 N16 1.342(14)
C33 N15 1.364(14)
N16 C36 1.416(16)
N16 C35 1.395(15)
N8 C15 1.347(13)
N8 C18 1.484(14)
N8 C17 1.376(15)
N24 C54 1.465(12)
N24 C51 1.344(11)
N24 C53 1.380(14)
C37 N18 1.358(14)
C37 N17 1.336(14)
C10 N5 1.356(15)
C10 N6 1.374(14)
N12 C27 1.447(13)
N12 C26 1.379(14)
C46 N21 1.325(14)
N13 C28 1.333(13)
N13 C29 1.463(14)
N13 C30 1.342(15)
C6 N4 1.357(14)
C6 N3 1.336(13)
C6 S2 1.706(11)
C48 N21 1.363(14)
C48 C49 1.338(17)
N4 C8 1.395(17)
N4 C9 1.460(15)
N18 C41 1.484(14)
N18 C40 1.362(15)
N3 C5 1.471(14)
N3 C7 1.388(15)
N15 C32 1.453(14)
N15 C34 1.395(15)
N21 C47 1.458(14)
N5 C11 1.476(16)
N5 C12 1.373(15)
N17 C39 1.376(15)
N17 C38 1.474(16)
C19 N9 1.320(14)
N6 C13 1.368(15)
N6 C14 1.476(14)
C13 C12 1.351(19)
C2 C3 1.308(16)
C53 C52 1.333(14)
C25 C26 1.355(14)
C35 C34 1.325(18)
C17 C16 1.336(15)
N9 C21 1.395(15)
N9 C20 1.435(16)
C7 C8 1.31(2)
C22 C21 1.318(17)
C44 C43 1.358(16)
C39 C40 1.331(18)
C30 C31 1.345(16)

loop_
_smtbx_masks_void_nr
_smtbx_masks_void_average_x
_smtbx_masks_void_average_y
_smtbx_masks_void_average_z
_smtbx_masks_void_volume
_smtbx_masks_void_count_electrons
1 0.069 0.121 0.129 80.2 2.9
2 -0.069 0.121 0.371 80.2 2.7
3 0.000 0.500 0.500 215.3 4.3
4 0.000 0.500 0.000 215.3 4.3
5 0.069 0.879 0.629 80.2 2.1
6 -0.069 0.879 0.871 80.2 1.8
7 0.186 0.129 0.875 76.4 1.2
8 0.226 0.350 0.406 111.8 1.3
9 0.226 0.650 0.906 111.8 0.0
10 0.186 0.871 0.375 76.4 2.5
11 0.274 0.150 0.594 111.8 1.4
12 0.274 0.850 0.094 111.8 3.1
13 0.314 0.371 0.125 76.4 2.9
14 0.314 0.629 0.625 76.4 1.6
15 0.431 0.379 0.871 80.2 1.8
16 0.431 0.621 0.371 80.2 2.7
17 0.500 0.000 0.500 215.3 4.3
18 0.500 0.000 1.000 215.3 4.3
19 0.569 0.379 0.629 80.2 2.1
20 0.569 0.621 0.129 80.2 2.9
21 0.726 0.150 0.906 111.8 0.0
22 0.686 0.371 0.375 76.4 2.5
23 0.686 0.629 0.875 76.4 1.2
24 0.726 0.850 0.406 111.8 1.3
25 0.774 0.350 0.094 111.8 3.1
26 0.774 0.650 0.594 111.8 1.4
27 0.814 0.129 0.625 76.4 1.6
28 0.814 0.871 0.125 76.4 2.9
